data_4026133
loop_
_publ_author_name
'Donn G. Wishka'
'Marion B\'edard'
'Katherine E. Brighty'
'Richard A. Buzon'
'Kathleen A. Farley'
'Michael W. Fichtner'
'Goss S. Kauffman'
'Jaap Kooistra'
'Jason G. Lewis'
'Hardwin O'Dowd'
'Ivan J. Samardjiev'
'Brian Samas'
'Geeta Yalamanchi'
'Mark C. Noe'

_publ_section_title
;
 An Asymmetric Synthesis of (2S,5S)-5-Substituted Azepane-2-Carboxylate
 Derivatives
;
_journal_name_full 'Journal of Organic Chemistry'
_journal_page_first 1937
_journal_page_last 1940
_journal_paper_doi 10.1021/jo102475s
_journal_volume 76
_journal_year 2011
_chemical_absolute_configuration rm
_chemical_formula_sum 'C10 H15 N O2 S'
_chemical_formula_weight 213.29
_chemical_name_systematic
; 
 ? 
;
_space_group_IT_number 18
_symmetry_cell_setting orthorhombic
_symmetry_space_group_name_Hall 'P 2 2ab'
_symmetry_space_group_name_H-M 'P 21 21 2'
_atom_sites_solution_hydrogens geom
_atom_sites_solution_primary direct
_atom_sites_solution_secondary difmap
_audit_creation_method SHELXL-97
_cell_angle_alpha 90.00
_cell_angle_beta 90.00
_cell_angle_gamma 90.00
_cell_formula_units_Z 4
_cell_length_a 6.9899(2)
_cell_length_b 22.4792(7)
_cell_length_c 6.8185(3)
_cell_measurement_reflns_used 4565
_cell_measurement_temperature 298(2)
_cell_measurement_theta_max 69.12
_cell_measurement_theta_min 3.93
_cell_volume 1071.37(7)
_computing_cell_refinement 'Bruker SAINT'
_computing_data_collection 'Bruker APEX2'
_computing_data_reduction 'Bruker SAINT'
_computing_molecular_graphics 'Bruker SHELXTL'
_computing_publication_material 'Bruker SHELXTL'
_computing_structure_refinement 'SHELXL-97 (Sheldrick, 1997)'
_computing_structure_solution 'SHELXS-97 (Sheldrick, 1990)'
_diffrn_ambient_temperature 298(2)
_diffrn_measured_fraction_theta_full 0.978
_diffrn_measured_fraction_theta_max 0.978
_diffrn_measurement_device_type 'Bruker APEX-II CCD'
_diffrn_measurement_method '\f and \w scans'
_diffrn_radiation_monochromator graphite
_diffrn_radiation_source 'fine-focus sealed tube'
_diffrn_radiation_type CuK\a
_diffrn_radiation_wavelength 1.54178
_diffrn_reflns_av_R_equivalents 0.1346
_diffrn_reflns_av_sigmaI/netI 0.0629
_diffrn_reflns_limit_h_max 8
_diffrn_reflns_limit_h_min -8
_diffrn_reflns_limit_k_max 25
_diffrn_reflns_limit_k_min -27
_diffrn_reflns_limit_l_max 7
_diffrn_reflns_limit_l_min -8
_diffrn_reflns_number 6225
_diffrn_reflns_theta_full 69.93
_diffrn_reflns_theta_max 69.93
_diffrn_reflns_theta_min 3.93
_diffrn_standards_number 0
_exptl_absorpt_coefficient_mu 2.486
_exptl_absorpt_correction_type empirical
_exptl_crystal_colour colourless
_exptl_crystal_density_diffrn 1.322
_exptl_crystal_density_meas 0
_exptl_crystal_description PRISM
_exptl_crystal_F_000 456
_exptl_crystal_size_max 0.32
_exptl_crystal_size_mid 0.18
_exptl_crystal_size_min 0.14
_refine_diff_density_max 0.578
_refine_diff_density_min -0.694
_refine_diff_density_rms 0.188
_refine_ls_abs_structure_details 'Flack H D (1983), Acta Cryst. A39, 876-881'
_refine_ls_abs_structure_Flack 0.01(3)
_refine_ls_extinction_coef 0.091(8)
_refine_ls_extinction_expression Fc^*^=kFc[1+0.001xFc^2^\l^3^/sin(2\q)]^-1/4^
_refine_ls_extinction_method SHELXL
_refine_ls_goodness_of_fit_ref 1.175
_refine_ls_hydrogen_treatment mixed
_refine_ls_matrix_type full
_refine_ls_number_parameters 131
_refine_ls_number_reflns 1919
_refine_ls_number_restraints 0
_refine_ls_restrained_S_all 1.175
_refine_ls_R_factor_all 0.0789
_refine_ls_R_factor_gt 0.0778
_refine_ls_shift/su_max 0.001
_refine_ls_shift/su_mean 0.000
_refine_ls_structure_factor_coef Fsqd
_refine_ls_weighting_details 'calc w=1/[\s^2^(Fo^2^)+(0.1121P)^2^+0.0826P] where P=(Fo^2^+2Fc^2^)/3'
_refine_ls_weighting_scheme calc
_refine_ls_wR_factor_gt 0.1612
_refine_ls_wR_factor_ref 0.1631
_reflns_number_gt 1835
_reflns_number_total 1919
_reflns_threshold_expression >2sigma(I)
_cod_data_source_file jo102475s_si_002.cif
_cod_data_source_block i892
_cod_database_code 4026133

loop_
_symmetry_equiv_pos_as_xyz
'x, y, z'
'-x, -y, z'
'-x+1/2, y+1/2, -z'
'x+1/2, -y+1/2, -z'

loop_
_atom_site_label
_atom_site_type_symbol
_atom_site_fract_x
_atom_site_fract_y
_atom_site_fract_z
_atom_site_U_iso_or_equiv
_atom_site_adp_type
_atom_site_occupancy
_atom_site_symmetry_multiplicity
_atom_site_calc_flag
_atom_site_refinement_flags
N1 N 0.4386(3) 0.08351(9) 0.3382(3) 0.0414(6) Uani 1 1 d .
H1X H 0.414(8) 0.057(2) 0.377(7) 0.080 Uiso 1 1 d .
C2 C 0.6207(4) 0.09532(11) 0.3387(4) 0.0442(6) Uani 1 1 d .
C3 C 0.6915(4) 0.15570(12) 0.2686(6) 0.0574(8) Uani 1 1 d .
H3A H 0.7643 0.1493 0.1494 0.080 Uiso 1 1 calc R
H3B H 0.7800 0.1707 0.3664 0.080 Uiso 1 1 calc R
C4 C 0.5463(4) 0.20467(11) 0.2273(5) 0.0548(8) Uani 1 1 d .
H4 H 0.6184 0.2417 0.2108 0.080 Uiso 1 1 calc R
C5 C 0.4370(7) 0.19458(19) 0.0407(6) 0.0779(12) Uani 1 1 d .
H5A H 0.5261 0.1931 -0.0682 0.080 Uiso 1 1 calc R
H5B H 0.3513 0.2279 0.0190 0.080 Uiso 1 1 calc R
C6 C 0.3200(6) 0.13680(14) 0.0448(5) 0.0609(9) Uani 1 1 d .
C7 C 0.2802(4) 0.11806(10) 0.2582(4) 0.0430(6) Uani 1 1 d .
H7 H 0.1662 0.0927 0.2583 0.080 Uiso 1 1 calc R
C8 C 0.2361(5) 0.17309(15) 0.3829(6) 0.0648(9) Uani 1 1 d .
H8A H 0.1300 0.1947 0.3252 0.080 Uiso 1 1 calc R
H8B H 0.1984 0.1607 0.5136 0.080 Uiso 1 1 calc R
C9 C 0.4100(6) 0.21406(16) 0.3970(7) 0.0773(12) Uani 1 1 d .
H9A H 0.3675 0.2551 0.3979 0.080 Uiso 1 1 calc R
H9B H 0.4767 0.2065 0.5192 0.080 Uiso 1 1 calc R
O10 O 0.1403(5) 0.14605(13) -0.0493(5) 0.0971(12) Uani 1 1 d .
C11 C 0.0918(14) 0.0870(3) -0.1224(8) 0.137(3) Uani 1 1 d .
H11A H 0.0437 0.0892 -0.2556 0.080 Uiso 1 1 calc R
H11B H -0.0049 0.0686 -0.0403 0.080 Uiso 1 1 calc R
C12 C 0.2763(14) 0.0518(3) -0.1154(7) 0.127(3) Uani 1 1 d .
H12A H 0.2663 0.0193 -0.0222 0.080 Uiso 1 1 calc R
H12B H 0.3063 0.0355 -0.2435 0.080 Uiso 1 1 calc R
O13 O 0.4167(7) 0.09236(15) -0.0565(4) 0.0954(11) Uani 1 1 d .
S14 S 0.78569(11) 0.04577(3) 0.41388(13) 0.0599(4) Uani 1 1 d .

loop_
_atom_site_aniso_label
_atom_site_aniso_U_11
_atom_site_aniso_U_22
_atom_site_aniso_U_33
_atom_site_aniso_U_23
_atom_site_aniso_U_13
_atom_site_aniso_U_12
N1 0.0358(11) 0.0339(11) 0.0546(12) 0.0055(8) -0.0003(10) -0.0046(9)
C2 0.0397(13) 0.0381(12) 0.0548(13) -0.0041(10) -0.0022(11) -0.0021(11)
C3 0.0387(15) 0.0424(13) 0.091(2) 0.0028(13) 0.0015(15) -0.0053(12)
C4 0.0448(16) 0.0360(12) 0.084(2) 0.0028(13) -0.0006(15) -0.0101(11)
C5 0.080(3) 0.067(2) 0.087(2) 0.0346(18) -0.016(2) -0.026(2)
C6 0.070(2) 0.0513(15) 0.0612(16) 0.0098(12) -0.0163(15) -0.0117(15)
C7 0.0320(12) 0.0354(11) 0.0615(15) 0.0003(10) -0.0048(11) -0.0036(10)
C8 0.0404(16) 0.0559(16) 0.098(2) -0.0211(17) 0.0151(15) -0.0021(14)
C9 0.059(2) 0.0564(19) 0.117(3) -0.035(2) 0.011(2) -0.0104(15)
O10 0.103(2) 0.0756(17) 0.113(2) 0.0327(16) -0.066(2) -0.0313(17)
C11 0.199(8) 0.125(5) 0.087(3) 0.026(3) -0.070(4) -0.092(6)
C12 0.224(10) 0.092(3) 0.065(2) -0.013(2) -0.022(4) -0.030(5)
O13 0.140(3) 0.0881(19) 0.0585(13) -0.0162(13) 0.0164(17) -0.017(2)
S14 0.0406(5) 0.0454(4) 0.0936(6) 0.0065(3) -0.0183(3) -0.0009(3)

loop_
_atom_type_symbol
_atom_type_description
_atom_type_scat_dispersion_real
_atom_type_scat_dispersion_imag
_atom_type_scat_source
C C 0.0181 0.0091 'International Tables Vol C Tables 4.2.6.8 and 6.1.1.4'
H H 0.0000 0.0000 'International Tables Vol C Tables 4.2.6.8 and 6.1.1.4'
N N 0.0311 0.0180 'International Tables Vol C Tables 4.2.6.8 and 6.1.1.4'
O O 0.0492 0.0322 'International Tables Vol C Tables 4.2.6.8 and 6.1.1.4'
S S 0.3331 0.5567 'International Tables Vol C Tables 4.2.6.8 and 6.1.1.4'

loop_
_geom_angle_atom_site_label_1
_geom_angle_atom_site_label_2
_geom_angle_atom_site_label_3
_geom_angle
C2 N1 C7 129.5(2)
C2 N1 H1X 115(5)
C7 N1 H1X 115(5)
N1 C2 C3 120.0(2)
N1 C2 S14 122.4(2)
C3 C2 S14 117.6(2)
C2 C3 C4 119.1(2)
C2 C3 H3A 107.5
C4 C3 H3A 107.5
C2 C3 H3B 107.5
C4 C3 H3B 107.5
H3A C3 H3B 107.0
C5 C4 C9 110.4(3)
C5 C4 C3 112.8(3)
C9 C4 C3 112.2(3)
C5 C4 H4 107.0
C9 C4 H4 107.0
C3 C4 H4 107.0
C4 C5 C6 112.5(3)
C4 C5 H5A 109.1
C6 C5 H5A 109.1
C4 C5 H5B 109.1
C6 C5 H5B 109.1
H5A C5 H5B 107.8
O13 C6 O10 108.0(3)
O13 C6 C5 109.9(4)
O10 C6 C5 109.7(3)
O13 C6 C7 111.2(3)
O10 C6 C7 107.8(3)
C5 C6 C7 110.2(3)
N1 C7 C8 112.0(2)
N1 C7 C6 111.2(2)
C8 C7 C6 109.9(2)
N1 C7 H7 107.9
C8 C7 H7 107.9
C6 C7 H7 107.9
C9 C8 C7 111.2(3)
C9 C8 H8A 109.4
C7 C8 H8A 109.4
C9 C8 H8B 109.4
C7 C8 H8B 109.4
H8A C8 H8B 108.0
C4 C9 C8 111.6(3)
C4 C9 H9A 109.3
C8 C9 H9A 109.3
C4 C9 H9B 109.3
C8 C9 H9B 109.3
H9A C9 H9B 108.0
C6 O10 C11 103.1(4)
O10 C11 C12 105.5(5)
O10 C11 H11A 110.6
C12 C11 H11A 110.6
O10 C11 H11B 110.6
C12 C11 H11B 110.6
H11A C11 H11B 108.8
O13 C12 C11 105.4(4)
O13 C12 H12A 110.7
C11 C12 H12A 110.7
O13 C12 H12B 110.7
C11 C12 H12B 110.7
H12A C12 H12B 108.8
C6 O13 C12 105.7(5)

loop_
_geom_bond_atom_site_label_1
_geom_bond_atom_site_label_2
_geom_bond_distance
N1 C2 1.301(4)
N1 C7 1.458(3)
N1 H1X 0.68(5)
C2 C3 1.521(4)
C2 S14 1.683(3)
C3 C4 1.523(4)
C3 H3A 0.9700
C3 H3B 0.9700
C4 C5 1.501(5)
C4 C9 1.514(5)
C4 H4 0.9800
C5 C6 1.535(5)
C5 H5A 0.9700
C5 H5B 0.9700
C6 O13 1.390(5)
C6 O10 1.426(5)
C6 C7 1.540(4)
C7 C8 1.532(4)
C7 H7 0.9800
C8 C9 1.528(5)
C8 H8A 0.9700
C8 H8B 0.9700
C9 H9A 0.9700
C9 H9B 0.9700
O10 C11 1.459(6)
C11 C12 1.514(12)
C11 H11A 0.9700
C11 H11B 0.9700
C12 O13 1.399(8)
C12 H12A 0.9700
C12 H12B 0.9700
